data_4080166
loop_
_publ_author_name
'Nguyen, Minh-Hai'
'Wong, Chun-Yuen'
'Yip, John H. K.'

_publ_section_title
;
 Ligand Perturbations on Fluorescence of Dinuclear Platinum Complexes of
 5,12-Diethynyltetracene: A Spectroscopic and Computational Study
;
_journal_issue 6
_journal_name_full Organometallics
_journal_page_first 1620
_journal_paper_doi 10.1021/om300904b
_journal_volume 32
_journal_year 2013
_chemical_formula_sum 'C61.5 H103 F6 O7.5 P6 Pt2 S2'
_chemical_formula_weight 1716.56
_chemical_name_common 8
_chemical_name_systematic
; 
 ? 
;
_space_group_IT_number 14
_symmetry_cell_setting monoclinic
_symmetry_space_group_name_Hall '-P 2yn'
_symmetry_space_group_name_H-M 'P 1 21/n 1'
_atom_sites_solution_hydrogens geom
_atom_sites_solution_primary direct
_atom_sites_solution_secondary difmap
_audit_creation_method SHELXL-97
_cell_angle_alpha 90.00
_cell_angle_beta 91.5000(10)
_cell_angle_gamma 90.00
_cell_formula_units_Z 4
_cell_length_a 22.9582(10)
_cell_length_b 10.8973(5)
_cell_length_c 29.5076(13)
_cell_measurement_reflns_used 9067
_cell_measurement_temperature 100(2)
_cell_measurement_theta_max 24.41
_cell_measurement_theta_min 2.19
_cell_volume 7379.8(6)
_computing_cell_refinement 'Bruker SMART'
_computing_data_collection 'Bruker SMART'
_computing_data_reduction 'Bruker SAINT'
_computing_molecular_graphics 'Bruker SHELXTL'
_computing_publication_material 'Bruker SHELXTL'
_computing_structure_refinement 'SHELXL-97 (Sheldrick, 1997)'
_computing_structure_solution 'SHELXS-97 (Sheldrick, 1990)'
_diffrn_ambient_temperature 100(2)
_diffrn_measured_fraction_theta_full 0.999
_diffrn_measured_fraction_theta_max 0.999
_diffrn_measurement_device_type 'CCD area detector'
_diffrn_measurement_method 'phi and omega scans'
_diffrn_radiation_monochromator graphite
_diffrn_radiation_source 'fine-focus sealed tube'
_diffrn_radiation_type MoK\a
_diffrn_radiation_wavelength 0.71073
_diffrn_reflns_av_R_equivalents 0.0502
_diffrn_reflns_av_sigmaI/netI 0.0553
_diffrn_reflns_limit_h_max 27
_diffrn_reflns_limit_h_min -27
_diffrn_reflns_limit_k_max 12
_diffrn_reflns_limit_k_min -8
_diffrn_reflns_limit_l_max 35
_diffrn_reflns_limit_l_min -34
_diffrn_reflns_number 41224
_diffrn_reflns_theta_full 25.00
_diffrn_reflns_theta_max 25.00
_diffrn_reflns_theta_min 1.14
_exptl_absorpt_coefficient_mu 4.035
_exptl_absorpt_correction_T_max 0.9236
_exptl_absorpt_correction_T_min 0.2952
_exptl_absorpt_correction_type multi-scan
_exptl_absorpt_process_details 'Sadabs, (Sheldrick 2001)'
_exptl_crystal_colour Red
_exptl_crystal_density_diffrn 1.545
_exptl_crystal_density_meas ?
_exptl_crystal_density_method 'not measured'
_exptl_crystal_description 'Thin Plate'
_exptl_crystal_F_000 3456
_exptl_crystal_size_max 0.40
_exptl_crystal_size_mid 0.30
_exptl_crystal_size_min 0.02
_refine_diff_density_max 3.350
_refine_diff_density_min -2.394
_refine_diff_density_rms 0.169
_refine_ls_extinction_method none
_refine_ls_goodness_of_fit_ref 1.053
_refine_ls_hydrogen_treatment constr
_refine_ls_matrix_type full
_refine_ls_number_parameters 923
_refine_ls_number_reflns 12968
_refine_ls_number_restraints 548
_refine_ls_restrained_S_all 1.057
_refine_ls_R_factor_all 0.0802
_refine_ls_R_factor_gt 0.0572
_refine_ls_shift/su_max 0.001
_refine_ls_shift/su_mean 0.000
_refine_ls_structure_factor_coef Fsqd
_refine_ls_weighting_details 'calc w=1/[\s^2^(Fo^2^)+(0.0850P)^2^+24.8188P] where P=(Fo^2^+2Fc^2^)/3'
_refine_ls_weighting_scheme calc
_refine_ls_wR_factor_gt 0.1438
_refine_ls_wR_factor_ref 0.1581
_reflns_number_gt 9784
_reflns_number_total 12968
_reflns_threshold_expression >2sigma(I)
_cod_data_source_file om300904b_si_001.cif
_cod_data_source_block 9584
_cod_depositor_comments
;
The following automatic conversions were performed:

'_symmetry_cell_setting' value 'Monoclinic' changed to 'monoclinic'
according to /home/saulius/struct/CIF-dictionaries/cif_core.dic
dictionary named 'cif_core.dic' version 2.4.2 from
2011-04-26.

'_exptl_absorpt_correction_type' value 'Multi-scan'
changed to 'multi-scan' according to
/home/saulius/struct/CIF-dictionaries/cif_core.dic dictionary named
'cif_core.dic' version 2.4.2 from 2011-04-26.

Automatic conversion script
Id: cif_fix_values 1891 2012-01-12 08:04:46Z andrius 

The following automatic conversions were performed:

'_exptl_crystal_density_meas' value 'Not Measured' was changed to '?'
- the value is perceived as not measured.

Automatic conversion script
Id: cif_fix_values 3008 2015-01-20 13:52:24Z robertas 
;
_cod_original_sg_symbol_H-M P2(1)/n
_cod_original_formula_sum 'C61.50 H103 F6 O7.50 P6 Pt2 S2'
_cod_database_code 4080166

loop_
_symmetry_equiv_pos_as_xyz
'x, y, z'
'-x+1/2, y+1/2, -z+1/2'
'-x, -y, -z'
'x-1/2, -y-1/2, z-1/2'

loop_
_atom_site_label
_atom_site_type_symbol
_atom_site_fract_x
_atom_site_fract_y
_atom_site_fract_z
_atom_site_U_iso_or_equiv
_atom_site_adp_type
_atom_site_occupancy
_atom_site_symmetry_multiplicity
_atom_site_calc_flag
_atom_site_refinement_flags
_atom_site_disorder_assembly
_atom_site_disorder_group
S1 S 0.3103(2) 0.8085(5) 0.16466(19) 0.1054(16) Uani 0.80 1 d PD A 1
C1S C 0.3095(7) 0.7937(14) 0.1061(6) 0.155(10) Uiso 0.80 1 d PD A 1
O1S O 0.2630(5) 0.7227(11) 0.1710(5) 0.131(5) Uani 0.80 1 d PDU A 1
O2S O 0.3725(4) 0.7787(14) 0.1711(6) 0.124(6) Uani 0.80 1 d PDU A 1
O3S O 0.2913(6) 0.9332(10) 0.1675(5) 0.131(5) Uani 0.80 1 d PDU A 1
F1 F 0.2549(6) 0.8316(11) 0.0880(4) 0.148(5) Uani 0.80 1 d PD A 1
F2 F 0.3230(6) 0.6769(10) 0.0925(5) 0.147(6) Uani 0.80 1 d PD A 1
F3 F 0.3494(7) 0.8775(12) 0.0866(5) 0.199(9) Uani 0.80 1 d PD A 1
S1X S 0.3456(7) 0.7626(16) 0.1208(6) 0.080 Uiso 0.20 1 d PD B 3
C1X C 0.2777(11) 0.838(2) 0.1023(10) 0.100 Uiso 0.20 1 d PD B 3
O1X O 0.3876(17) 0.832(5) 0.0924(17) 0.120 Uiso 0.20 1 d PD B 3
O3X O 0.336(3) 0.638(2) 0.104(2) 0.120 Uiso 0.20 1 d PD B 3
O2X O 0.352(3) 0.782(6) 0.1675(9) 0.120 Uiso 0.20 1 d PD B 3
F1X F 0.2722(15) 0.955(2) 0.1178(13) 0.120 Uiso 0.20 1 d PD B 3
F2X F 0.2772(16) 0.846(4) 0.0539(9) 0.120 Uiso 0.20 1 d PD B 3
F3X F 0.2299(10) 0.770(3) 0.1129(15) 0.120 Uiso 0.20 1 d PD B 3
C1Z C 0.5039(9) 0.8533(14) 0.0704(7) 0.053(5) Uani 0.50 1 d PDU C 2
O1Z O 0.5048(11) 0.7542(19) 0.0501(11) 0.065(8) Uani 0.50 1 d PD C 2
C2Z C 0.516(2) 0.879(5) 0.1182(10) 0.12(2) Uani 0.50 1 d PDU C 2
H2Z1 H 0.4796 0.8721 0.1350 0.183 Uiso 0.50 1 calc PR C 2
H2Z2 H 0.5314 0.9624 0.1215 0.183 Uiso 0.50 1 calc PR C 2
H2Z3 H 0.5444 0.8200 0.1304 0.183 Uiso 0.50 1 calc PR C 2
C3Z C 0.4919(11) 0.9683(18) 0.0457(11) 0.101(9) Uani 0.50 1 d PDU C 2
H3Z1 H 0.4774 0.9492 0.0149 0.152 Uiso 0.50 1 calc PR C 2
H3Z2 H 0.5278 1.0165 0.0440 0.152 Uiso 0.50 1 calc PR C 2
H3Z3 H 0.4624 1.0156 0.0616 0.152 Uiso 0.50 1 calc PR C 2
O1W O 0.4877(12) 0.787(3) 0.0502(10) 0.087(10) Uani 0.50 1 d P D 1
O2W O 0.5329(10) 0.8716(19) 0.1298(9) 0.070(6) Uani 0.50 1 d P E 1
C2S C 0.5469(8) 0.7011(14) 0.4128(6) 0.091(8) Uani 0.50 1 d PDU F 1
F4 F 0.5685(11) 0.7089(18) 0.4554(7) 0.132(10) Uani 0.50 1 d PD F 1
F5 F 0.5127(13) 0.6062(14) 0.4121(11) 0.32(3) Uani 0.50 1 d PD F 1
F6 F 0.5928(12) 0.673(3) 0.3880(10) 0.244(17) Uani 0.50 1 d PD F 1
S2 S 0.5136(3) 0.8385(5) 0.3948(2) 0.0761(17) Uani 0.50 1 d PD F 1
O4S O 0.4868(15) 0.800(3) 0.3521(7) 0.28(3) Uani 0.50 1 d PD F 1
O5S O 0.5667(10) 0.913(2) 0.3910(9) 0.099(9) Uani 0.50 1 d PD F 1
O6S O 0.4771(12) 0.864(3) 0.4314(10) 0.28(3) Uani 0.50 1 d PD F 1
C3S C 0.5391(7) 0.8289(15) 0.4222(6) 0.094(8) Uani 0.50 1 d PDU G 2
F7 F 0.5701(9) 0.7702(18) 0.4531(8) 0.142(12) Uani 0.50 1 d PD G 2
F8 F 0.5779(9) 0.878(2) 0.3937(10) 0.22(3) Uani 0.50 1 d PD G 2
F9 F 0.5129(8) 0.9227(13) 0.4406(7) 0.152(11) Uani 0.50 1 d PD G 2
S3 S 0.4894(3) 0.7316(8) 0.3922(2) 0.093(2) Uani 0.50 1 d PD G 2
O7S O 0.4657(7) 0.8124(18) 0.3602(6) 0.090(8) Uani 0.50 1 d PD G 2
O8S O 0.5334(8) 0.6388(13) 0.3764(6) 0.093(6) Uani 0.50 1 d PD G 2
O9S O 0.4557(8) 0.689(2) 0.4290(5) 0.112(8) Uani 0.50 1 d PD G 2
Pt1 Pt 0.460929(13) 0.35107(3) 0.245247(11) 0.03786(11) Uani 1 1 d . H .
Pt2 Pt 0.771770(17) -0.29068(4) 0.027449(12) 0.05673(14) Uani 1 1 d . . .
P1 P 0.43143(11) 0.1481(2) 0.25733(8) 0.0465(5) Uani 1 1 d . . .
P2 P 0.37606(10) 0.4395(2) 0.27103(8) 0.0463(5) Uani 1 1 d . . .
P3 P 0.51736(11) 0.5241(2) 0.23215(10) 0.0579(7) Uani 1 1 d D . .
P4 P 0.67177(13) -0.3385(3) 0.01929(10) 0.0645(7) Uani 1 1 d . . .
P5 P 0.80500(18) -0.4492(4) -0.01745(13) 0.0928(11) Uani 1 1 d . . .
P6 P 0.85785(12) -0.1882(3) 0.04833(10) 0.0650(8) Uani 1 1 d . . .
C1 C 0.5283(4) 0.2651(7) 0.2168(3) 0.0402(19) Uani 1 1 d U . .
C2 C 0.5642(4) 0.2108(8) 0.1956(3) 0.047(2) Uani 1 1 d U H .
C3 C 0.7379(4) -0.1584(9) 0.0656(3) 0.054(2) Uani 1 1 d U . .
C4 C 0.7133(4) -0.0831(9) 0.0887(3) 0.052(2) Uani 1 1 d U . .
C5 C 0.6048(4) 0.1416(7) 0.1698(3) 0.044(2) Uani 1 1 d U . .
C6 C 0.6080(4) 0.1639(7) 0.1232(3) 0.045(2) Uani 1 1 d U H .
C7 C 0.5730(5) 0.2530(9) 0.1004(4) 0.060(3) Uani 1 1 d U . .
H7 H 0.5465 0.2998 0.1175 0.072 Uiso 1 1 calc R H .
C8 C 0.5757(5) 0.2744(10) 0.0551(4) 0.072(3) Uani 1 1 d U H .
H8 H 0.5508 0.3338 0.0411 0.086 Uiso 1 1 calc R . .
C9 C 0.6160(5) 0.2070(10) 0.0286(4) 0.068(3) Uani 1 1 d U . .
H9 H 0.6188 0.2226 -0.0029 0.082 Uiso 1 1 calc R H .
C10 C 0.6502(4) 0.1209(9) 0.0488(4) 0.061(3) Uani 1 1 d U H .
H10 H 0.6769 0.0769 0.0308 0.073 Uiso 1 1 calc R . .
C11 C 0.6478(4) 0.0932(8) 0.0964(3) 0.048(2) Uani 1 1 d U . .
C12 C 0.6793(4) -0.0029(8) 0.1162(3) 0.048(2) Uani 1 1 d U H .
C13 C 0.6764(3) -0.0256(8) 0.1636(3) 0.045(2) Uani 1 1 d U . .
C14 C 0.7089(4) -0.1188(9) 0.1851(4) 0.053(2) Uani 1 1 d U H .
H14 H 0.7324 -0.1700 0.1670 0.063 Uiso 1 1 calc R . .
C15 C 0.7083(4) -0.1396(9) 0.2312(4) 0.058(2) Uani 1 1 d U . .
C16 C 0.7387(5) -0.2366(13) 0.2529(5) 0.089(4) Uani 1 1 d U H .
H16 H 0.7611 -0.2912 0.2353 0.107 Uiso 1 1 calc R . .
C17 C 0.7364(6) -0.2531(17) 0.2975(6) 0.112(5) Uani 1 1 d U . .
H17 H 0.7587 -0.3174 0.3111 0.135 Uiso 1 1 calc R H .
C18 C 0.7019(6) -0.1777(14) 0.3255(5) 0.097(4) Uani 1 1 d U H .
H18 H 0.7005 -0.1923 0.3572 0.116 Uiso 1 1 calc R . .
C19 C 0.6711(4) -0.0845(11) 0.3062(4) 0.070(3) Uani 1 1 d U . .
H19 H 0.6479 -0.0335 0.3246 0.084 Uiso 1 1 calc R H .
C20 C 0.6727(4) -0.0619(9) 0.2587(3) 0.052(2) Uani 1 1 d U H .
C21 C 0.6399(3) 0.0300(8) 0.2375(3) 0.045(2) Uani 1 1 d U . .
H21 H 0.6164 0.0813 0.2555 0.055 Uiso 1 1 calc R H .
C22 C 0.6399(3) 0.0499(7) 0.1909(3) 0.0397(19) Uani 1 1 d U H .
C23 C 0.4836(4) 0.0825(11) 0.2988(4) 0.075(3) Uani 1 1 d U . .
H23A H 0.4736 -0.0045 0.3042 0.090 Uiso 1 1 calc R . .
H23B H 0.5233 0.0853 0.2863 0.090 Uiso 1 1 calc R . .
C24 C 0.4832(7) 0.1523(14) 0.3433(5) 0.109(5) Uani 1 1 d U . .
H24A H 0.4898 0.2398 0.3376 0.164 Uiso 1 1 calc R . .
H24B H 0.5142 0.1209 0.3636 0.164 Uiso 1 1 calc R . .
H24C H 0.4454 0.1414 0.3574 0.164 Uiso 1 1 calc R . .
C25 C 0.4376(6) 0.0522(10) 0.2075(4) 0.079(3) Uani 1 1 d U . .
H25A H 0.4794 0.0374 0.2020 0.095 Uiso 1 1 calc R . .
H25B H 0.4193 -0.0282 0.2135 0.095 Uiso 1 1 calc R . .
C26 C 0.4106(7) 0.1050(13) 0.1667(5) 0.110(5) Uani 1 1 d U . .
H26A H 0.3695 0.1220 0.1720 0.165 Uiso 1 1 calc R . .
H26B H 0.4138 0.0469 0.1415 0.165 Uiso 1 1 calc R . .
H26C H 0.4306 0.1815 0.1591 0.165 Uiso 1 1 calc R . .
C27 C 0.3612(4) 0.1026(10) 0.2794(4) 0.072(3) Uani 1 1 d U . .
H27A H 0.3533 0.1552 0.3059 0.087 Uiso 1 1 calc R . .
H27B H 0.3309 0.1210 0.2559 0.087 Uiso 1 1 calc R . .
C28 C 0.3541(5) -0.0270(11) 0.2935(5) 0.083(3) Uani 1 1 d U . .
H28A H 0.3713 -0.0810 0.2709 0.124 Uiso 1 1 calc R . .
H28B H 0.3125 -0.0457 0.2958 0.124 Uiso 1 1 calc R . .
H28C H 0.3737 -0.0399 0.3230 0.124 Uiso 1 1 calc R . .
C29 C 0.3138(4) 0.3831(9) 0.2376(3) 0.057(2) Uani 1 1 d U . .
H29A H 0.3112 0.2929 0.2412 0.068 Uiso 1 1 calc R . .
H29B H 0.2777 0.4194 0.2494 0.068 Uiso 1 1 calc R . .
C30 C 0.3178(5) 0.4137(13) 0.1876(4) 0.084(4) Uani 1 1 d U . .
H30A H 0.3171 0.5029 0.1836 0.125 Uiso 1 1 calc R . .
H30B H 0.2846 0.3771 0.1709 0.125 Uiso 1 1 calc R . .
H30C H 0.3541 0.3806 0.1759 0.125 Uiso 1 1 calc R . .
C31 C 0.3655(4) 0.6050(10) 0.2683(4) 0.067(3) Uani 1 1 d U . .
H31A H 0.3935 0.6447 0.2899 0.080 Uiso 1 1 calc R . .
H31B H 0.3746 0.6337 0.2375 0.080 Uiso 1 1 calc R . .
C32 C 0.3031(5) 0.6471(10) 0.2796(6) 0.092(4) Uani 1 1 d U . .
H32A H 0.2748 0.6033 0.2601 0.138 Uiso 1 1 calc R . .
H32B H 0.2994 0.7356 0.2743 0.138 Uiso 1 1 calc R . .
H32C H 0.2955 0.6289 0.3114 0.138 Uiso 1 1 calc R . .
C33 C 0.3613(5) 0.4057(11) 0.3296(4) 0.071(3) Uani 1 1 d U . .
H33A H 0.3214 0.4341 0.3363 0.085 Uiso 1 1 calc R . .
H33B H 0.3625 0.3157 0.3341 0.085 Uiso 1 1 calc R . .
C34 C 0.4036(7) 0.4648(16) 0.3623(4) 0.117(5) Uani 1 1 d U . .
H34A H 0.4416 0.4245 0.3604 0.175 Uiso 1 1 calc R . .
H34B H 0.3894 0.4567 0.3932 0.175 Uiso 1 1 calc R . .
H34C H 0.4076 0.5520 0.3548 0.175 Uiso 1 1 calc R . .
C35 C 0.5315(8) 0.5367(13) 0.1720(7) 0.129(6) Uani 1 1 d U H .
H35A H 0.5538 0.6129 0.1666 0.155 Uiso 1 1 calc R . .
H35B H 0.5559 0.4665 0.1628 0.155 Uiso 1 1 calc R . .
C36 C 0.4758(7) 0.5387(13) 0.1425(4) 0.098(4) Uani 1 1 d U . .
H36A H 0.4587 0.4563 0.1415 0.147 Uiso 1 1 calc R H .
H36B H 0.4851 0.5647 0.1117 0.147 Uiso 1 1 calc R . .
H36C H 0.4480 0.5963 0.1554 0.147 Uiso 1 1 calc R . .
C39 C 0.5010(5) 0.6719(10) 0.2525(5) 0.084(4) Uani 1 1 d U H .
H39A H 0.4667 0.7029 0.2349 0.101 Uiso 1 1 calc R . .
H39B H 0.4893 0.6638 0.2844 0.101 Uiso 1 1 calc R . .
C40 C 0.5488(6) 0.7690(11) 0.2507(6) 0.107(5) Uani 1 1 d U . .
H40A H 0.5858 0.7337 0.2618 0.161 Uiso 1 1 calc R H .
H40B H 0.5385 0.8390 0.2697 0.161 Uiso 1 1 calc R . .
H40C H 0.5530 0.7966 0.2193 0.161 Uiso 1 1 calc R . .
C41 C 0.6405(5) -0.3614(12) 0.0756(4) 0.076(3) Uani 1 1 d U . .
H41A H 0.6395 -0.2813 0.0914 0.091 Uiso 1 1 calc R . .
H41B H 0.5997 -0.3898 0.0714 0.091 Uiso 1 1 calc R . .
C42 C 0.6720(5) -0.4497(15) 0.1049(4) 0.094(4) Uani 1 1 d U . .
H42A H 0.6697 -0.5316 0.0912 0.140 Uiso 1 1 calc R . .
H42B H 0.6544 -0.4515 0.1348 0.140 Uiso 1 1 calc R . .
H42C H 0.7129 -0.4249 0.1082 0.140 Uiso 1 1 calc R . .
C43 C 0.6346(6) -0.2097(12) -0.0064(5) 0.088(4) Uani 1 1 d U . .
H43A H 0.5924 -0.2278 -0.0090 0.106 Uiso 1 1 calc R . .
H43B H 0.6397 -0.1368 0.0134 0.106 Uiso 1 1 calc R . .
C44 C 0.6573(8) -0.1809(17) -0.0530(6) 0.130(6) Uani 1 1 d U . .
H44A H 0.6986 -0.1587 -0.0503 0.194 Uiso 1 1 calc R . .
H44B H 0.6352 -0.1123 -0.0663 0.194 Uiso 1 1 calc R . .
H44C H 0.6528 -0.2532 -0.0725 0.194 Uiso 1 1 calc R . .
C45 C 0.6428(5) -0.4706(12) -0.0119(4) 0.082(3) Uani 1 1 d U . .
H45A H 0.6642 -0.4788 -0.0405 0.098 Uiso 1 1 calc R . .
H45B H 0.6504 -0.5454 0.0063 0.098 Uiso 1 1 calc R . .
C46 C 0.5763(6) -0.4640(14) -0.0238(5) 0.104(5) Uani 1 1 d U . .
H46A H 0.5549 -0.4473 0.0038 0.156 Uiso 1 1 calc R . .
H46B H 0.5634 -0.5424 -0.0368 0.156 Uiso 1 1 calc R . .
H46C H 0.5690 -0.3981 -0.0458 0.156 Uiso 1 1 calc R . .
C47 C 0.7828(9) -0.4259(16) -0.0761(5) 0.127(6) Uani 1 1 d U . .
H47A H 0.7941 -0.4979 -0.0944 0.152 Uiso 1 1 calc R . .
H47B H 0.7399 -0.4170 -0.0786 0.152 Uiso 1 1 calc R . .
C48 C 0.8132(9) -0.3056(16) -0.0950(5) 0.129(6) Uani 1 1 d U . .
H48A H 0.7955 -0.2328 -0.0815 0.193 Uiso 1 1 calc R . .
H48B H 0.8079 -0.3024 -0.1281 0.193 Uiso 1 1 calc R . .
H48C H 0.8549 -0.3075 -0.0871 0.193 Uiso 1 1 calc R . .
C49 C 0.7755(6) -0.6024(13) -0.0029(5) 0.096(4) Uani 1 1 d U . .
H49A H 0.7328 -0.6020 -0.0083 0.115 Uiso 1 1 calc R . .
H49B H 0.7923 -0.6646 -0.0232 0.115 Uiso 1 1 calc R . .
C50 C 0.7882(6) -0.6373(15) 0.0440(5) 0.105(5) Uani 1 1 d U . .
H50A H 0.8304 -0.6408 0.0493 0.157 Uiso 1 1 calc R . .
H50B H 0.7712 -0.7181 0.0499 0.157 Uiso 1 1 calc R . .
H50C H 0.7713 -0.5766 0.0643 0.157 Uiso 1 1 calc R . .
C51 C 0.8807(7) -0.4818(16) -0.0194(7) 0.139(7) Uani 1 1 d U . .
H51A H 0.9005 -0.4089 -0.0318 0.166 Uiso 1 1 calc R . .
H51B H 0.8956 -0.4932 0.0121 0.166 Uiso 1 1 calc R . .
C52 C 0.8988(10) -0.595(2) -0.0473(10) 0.210(12) Uani 1 1 d U . .
H52A H 0.8861 -0.6697 -0.0321 0.314 Uiso 1 1 calc R . .
H52B H 0.9413 -0.5958 -0.0498 0.314 Uiso 1 1 calc R . .
H52C H 0.8805 -0.5904 -0.0776 0.314 Uiso 1 1 calc R . .
C53 C 0.8630(5) -0.1727(12) 0.1105(4) 0.081(3) Uani 1 1 d U . .
H53A H 0.9014 -0.1371 0.1191 0.097 Uiso 1 1 calc R . .
H53B H 0.8326 -0.1150 0.1204 0.097 Uiso 1 1 calc R . .
C54 C 0.8558(6) -0.2946(13) 0.1351(4) 0.087(4) Uani 1 1 d U . .
H54A H 0.8220 -0.3384 0.1222 0.131 Uiso 1 1 calc R . .
H54B H 0.8499 -0.2792 0.1674 0.131 Uiso 1 1 calc R . .
H54C H 0.8909 -0.3446 0.1316 0.131 Uiso 1 1 calc R . .
C55 C 0.9302(5) -0.2405(15) 0.0346(4) 0.093(4) Uani 1 1 d U . .
H55A H 0.9374 -0.3202 0.0499 0.111 Uiso 1 1 calc R . .
H55B H 0.9312 -0.2550 0.0015 0.111 Uiso 1 1 calc R . .
C56 C 0.9801(6) -0.1519(19) 0.0481(5) 0.127(7) Uani 1 1 d U . .
H56A H 0.9740 -0.0730 0.0328 0.190 Uiso 1 1 calc R . .
H56B H 1.0173 -0.1870 0.0392 0.190 Uiso 1 1 calc R . .
H56C H 0.9806 -0.1394 0.0810 0.190 Uiso 1 1 calc R . .
C57 C 0.8538(6) -0.0272(15) 0.0329(5) 0.108(5) Uani 1 1 d U . .
H57A H 0.8191 0.0093 0.0469 0.130 Uiso 1 1 calc R . .
H57B H 0.8885 0.0153 0.0458 0.130 Uiso 1 1 calc R . .
C58 C 0.8504(8) -0.0045(19) -0.0160(6) 0.141(7) Uani 1 1 d U . .
H58A H 0.8895 0.0112 -0.0271 0.211 Uiso 1 1 calc R . .
H58B H 0.8255 0.0670 -0.0222 0.211 Uiso 1 1 calc R . .
H58C H 0.8337 -0.0766 -0.0314 0.211 Uiso 1 1 calc R . .
C37 C 0.5957(6) 0.507(2) 0.2402(8) 0.073(6) Uani 0.50 1 d PDU H 1
H37A H 0.6097 0.4360 0.2227 0.088 Uiso 0.50 1 calc PR H 1
H37B H 0.6159 0.5817 0.2294 0.088 Uiso 0.50 1 calc PR H 1
C38 C 0.6089(12) 0.488(4) 0.2916(10) 0.135(14) Uani 0.50 1 d PDU H 1
H38A H 0.5854 0.5450 0.3092 0.202 Uiso 0.50 1 calc PR H 1
H38B H 0.6503 0.5031 0.2982 0.202 Uiso 0.50 1 calc PR H 1
H38C H 0.5992 0.4034 0.3000 0.202 Uiso 0.50 1 calc PR H 1
C37A C 0.5786(9) 0.493(4) 0.2729(9) 0.119(12) Uani 0.50 1 d PDU H 2
H37C H 0.5795 0.5591 0.2960 0.143 Uiso 0.50 1 calc PR H 2
H37D H 0.5708 0.4150 0.2886 0.143 Uiso 0.50 1 calc PR H 2
C38A C 0.6371(8) 0.485(3) 0.2526(9) 0.094(8) Uani 0.50 1 d PDU H 2
H38D H 0.6327 0.4678 0.2201 0.141 Uiso 0.50 1 calc PR H 2
H38E H 0.6596 0.4196 0.2675 0.141 Uiso 0.50 1 calc PR H 2
H38F H 0.6576 0.5636 0.2569 0.141 Uiso 0.50 1 calc PR H 2

loop_
_atom_site_aniso_label
_atom_site_aniso_U_11
_atom_site_aniso_U_22
_atom_site_aniso_U_33
_atom_site_aniso_U_23
_atom_site_aniso_U_13
_atom_site_aniso_U_12
S1 0.091(3) 0.100(4) 0.127(4) 0.021(3) 0.019(3) 0.007(3)
O1S 0.100(8) 0.086(8) 0.211(15) 0.036(9) 0.077(9) -0.015(7)
O2S 0.065(7) 0.092(9) 0.215(16) 0.008(9) 0.000(8) 0.000(7)
O3S 0.107(9) 0.069(7) 0.219(16) -0.017(9) 0.067(10) 0.019(7)
F1 0.234(16) 0.127(10) 0.083(8) -0.001(7) -0.018(9) 0.062(11)
F2 0.169(13) 0.123(10) 0.149(13) -0.072(10) 0.018(10) -0.008(9)
F3 0.30(2) 0.136(11) 0.170(14) -0.046(10) 0.149(16) -0.085(13)
C1Z 0.046(10) 0.048(11) 0.065(12) 0.003(9) -0.006(9) -0.015(8)
O1Z 0.062(17) 0.044(9) 0.090(15) -0.021(9) -0.009(12) 0.007(10)
C2Z 0.12(3) 0.11(3) 0.14(3) -0.03(2) 0.05(3) 0.03(2)
C3Z 0.082(15) 0.039(11) 0.18(3) 0.008(14) -0.047(16) -0.008(11)
O1W 0.052(15) 0.16(3) 0.048(12) 0.027(16) -0.005(9) 0.020(14)
O2W 0.047(9) 0.029(8) 0.134(16) 0.005(9) -0.008(10) -0.004(7)
C2S 0.114(16) 0.057(12) 0.100(15) 0.005(12) -0.035(13) -0.009(12)
F4 0.17(2) 0.103(18) 0.118(17) 0.046(13) -0.066(15) -0.028(15)
F5 0.31(4) 0.105(17) 0.51(6) 0.16(3) -0.31(5) -0.11(2)
F6 0.22(3) 0.19(3) 0.33(5) -0.01(3) 0.09(3) 0.10(3)
S2 0.088(4) 0.056(4) 0.084(4) 0.021(3) -0.004(4) -0.006(3)
O4S 0.56(8) 0.17(3) 0.09(2) 0.04(2) -0.17(4) -0.15(4)
O5S 0.099(18) 0.082(13) 0.12(2) 0.033(14) 0.016(15) -0.026(13)
O6S 0.24(4) 0.25(5) 0.38(7) 0.01(4) 0.25(5) 0.06(4)
C3S 0.102(16) 0.097(16) 0.084(15) 0.015(14) -0.010(14) -0.020(14)
F7 0.118(16) 0.14(2) 0.16(2) 0.087(18) -0.061(14) -0.058(16)
F8 0.13(2) 0.32(5) 0.22(4) 0.15(4) -0.03(2) -0.13(3)
F9 0.102(14) 0.082(13) 0.27(3) 0.039(16) -0.051(18) -0.008(11)
S3 0.074(4) 0.125(7) 0.079(4) 0.018(4) 0.012(3) -0.030(4)
O7S 0.047(8) 0.089(15) 0.13(2) 0.064(13) 0.007(10) 0.027(9)
O8S 0.111(15) 0.071(12) 0.100(14) 0.010(10) 0.068(12) 0.020(11)
O9S 0.126(16) 0.156(19) 0.057(10) -0.011(11) 0.037(10) -0.087(15)
Pt1 0.04306(19) 0.02791(17) 0.04243(19) -0.00759(13) -0.00207(13) 0.00543(13)
Pt2 0.0622(2) 0.0642(3) 0.0444(2) -0.00144(18) 0.01256(16) 0.0258(2)
P1 0.0583(14) 0.0335(11) 0.0475(13) -0.0033(10) 0.0004(11) 0.0018(10)
P2 0.0450(12) 0.0363(12) 0.0577(14) -0.0090(11) 0.0006(10) 0.0028(10)
P3 0.0535(14) 0.0354(12) 0.0850(19) -0.0131(13) 0.0040(13) -0.0023(11)
P4 0.0679(17) 0.0655(18) 0.0602(16) -0.0022(14) 0.0011(13) 0.0137(14)
P5 0.114(3) 0.088(2) 0.079(2) -0.0173(19) 0.045(2) 0.022(2)
P6 0.0540(15) 0.0794(19) 0.0624(17) 0.0187(15) 0.0148(12) 0.0268(14)
C1 0.047(4) 0.025(4) 0.048(5) -0.003(4) 0.000(4) 0.006(4)
C2 0.055(5) 0.030(4) 0.057(5) -0.002(4) 0.004(4) 0.003(4)
C3 0.056(5) 0.054(6) 0.053(5) -0.001(5) 0.008(4) 0.013(5)
C4 0.049(5) 0.049(5) 0.059(5) -0.002(5) 0.004(4) 0.006(4)
C5 0.037(4) 0.031(4) 0.064(6) -0.006(4) 0.004(4) 0.001(4)
C6 0.045(5) 0.027(4) 0.062(6) -0.002(4) 0.010(4) 0.001(4)
C7 0.075(6) 0.038(5) 0.068(6) 0.002(5) 0.011(5) 0.008(5)
C8 0.090(7) 0.058(6) 0.068(7) 0.012(5) 0.014(6) 0.025(6)
C9 0.087(7) 0.053(6) 0.065(6) 0.014(5) 0.020(5) 0.014(6)
C10 0.061(6) 0.049(5) 0.073(7) -0.007(5) 0.022(5) -0.002(5)
C11 0.048(5) 0.040(5) 0.057(5) 0.000(4) 0.010(4) 0.000(4)
C12 0.037(4) 0.042(5) 0.066(6) -0.010(4) 0.009(4) -0.003(4)
C13 0.034(4) 0.038(4) 0.063(5) -0.012(4) 0.006(4) 0.003(4)
C14 0.036(4) 0.051(5) 0.072(6) -0.006(5) 0.007(4) 0.011(4)
C15 0.044(5) 0.062(6) 0.067(6) 0.000(5) -0.005(4) 0.007(5)
C16 0.074(7) 0.103(9) 0.091(9) 0.020(7) 0.011(6) 0.042(7)
C17 0.095(9) 0.132(11) 0.111(11) 0.034(9) 0.007(8) 0.055(9)
C18 0.086(8) 0.130(11) 0.074(8) 0.023(8) 0.007(6) 0.051(8)
C19 0.056(6) 0.087(8) 0.065(6) -0.009(6) 0.001(5) 0.023(6)
C20 0.033(4) 0.055(5) 0.067(6) -0.001(5) -0.004(4) 0.004(4)
C21 0.031(4) 0.042(5) 0.064(6) -0.015(4) 0.004(4) -0.006(4)
C22 0.032(4) 0.033(4) 0.054(5) -0.010(4) 0.001(3) -0.005(3)
C23 0.050(5) 0.063(7) 0.112(9) 0.036(7) 0.017(6) 0.009(5)
C24 0.137(12) 0.106(11) 0.081(9) 0.035(8) -0.049(9) -0.034(9)
C25 0.106(8) 0.052(6) 0.079(8) -0.008(6) 0.004(7) -0.022(6)
C26 0.153(13) 0.073(8) 0.101(10) -0.028(8) -0.041(10) -0.006(9)
C27 0.052(5) 0.058(6) 0.107(8) 0.012(6) 0.001(6) 0.005(5)
C28 0.079(8) 0.071(8) 0.099(9) 0.007(7) 0.010(7) -0.005(6)
C29 0.050(5) 0.051(5) 0.068(6) 0.000(5) -0.010(4) 0.000(4)
C30 0.061(6) 0.097(9) 0.091(9) 0.013(7) -0.022(6) -0.010(7)
C31 0.054(5) 0.049(5) 0.098(8) -0.011(6) 0.002(5) 0.003(5)
C32 0.072(7) 0.049(6) 0.156(13) -0.029(7) 0.024(8) 0.007(6)
C33 0.078(7) 0.076(7) 0.061(6) -0.013(6) 0.012(5) 0.008(6)
C34 0.148(13) 0.139(14) 0.062(8) -0.035(9) -0.002(8) 0.001(11)
C35 0.159(13) 0.060(8) 0.173(14) -0.016(9) 0.082(11) -0.040(9)
C36 0.143(12) 0.089(9) 0.063(7) 0.013(7) 0.024(8) -0.023(9)
C39 0.063(6) 0.048(6) 0.143(11) -0.035(7) 0.026(7) -0.013(5)
C40 0.082(8) 0.045(6) 0.196(16) -0.037(8) 0.012(9) -0.010(6)
C41 0.066(6) 0.085(8) 0.077(7) -0.010(6) 0.013(6) -0.006(6)
C42 0.077(8) 0.135(12) 0.069(8) 0.021(8) 0.008(6) -0.005(8)
C43 0.082(8) 0.075(8) 0.107(10) 0.011(7) -0.018(7) 0.016(7)
C44 0.128(13) 0.127(13) 0.133(14) 0.047(11) -0.014(11) 0.024(11)
C45 0.094(8) 0.080(8) 0.072(7) 0.003(6) -0.001(6) 0.011(7)
C46 0.111(11) 0.095(10) 0.105(11) -0.014(8) -0.022(8) 0.010(9)
C47 0.188(14) 0.123(12) 0.071(8) -0.033(8) 0.035(9) -0.022(11)
C48 0.198(17) 0.127(13) 0.063(8) -0.021(9) 0.052(10) -0.027(12)
C49 0.109(9) 0.090(9) 0.090(9) -0.004(7) 0.020(7) 0.026(8)
C50 0.086(9) 0.112(12) 0.117(12) 0.027(9) 0.002(8) 0.020(8)
C51 0.110(10) 0.119(11) 0.190(14) -0.036(11) 0.083(10) 0.017(9)
C52 0.194(19) 0.136(16) 0.31(3) -0.078(18) 0.135(19) 0.018(15)
C53 0.068(6) 0.097(9) 0.078(8) -0.026(7) 0.010(6) 0.000(6)
C54 0.090(8) 0.110(10) 0.062(7) 0.011(7) 0.001(6) -0.003(8)
C55 0.072(7) 0.148(11) 0.059(7) -0.003(7) 0.004(6) 0.041(8)
C56 0.059(7) 0.224(19) 0.098(11) -0.039(12) 0.009(7) 0.030(10)
C57 0.087(8) 0.121(11) 0.117(10) 0.043(9) 0.009(8) 0.017(8)
C58 0.146(14) 0.168(17) 0.110(13) 0.050(12) 0.013(11) 0.001(13)
C37 0.046(10) 0.043(10) 0.133(16) -0.014(11) 0.030(11) -0.001(9)
C38 0.13(2) 0.12(2) 0.15(3) 0.07(2) -0.04(2) -0.02(2)
C37A 0.111(18) 0.095(17) 0.15(2) -0.017(16) 0.009(16) -0.033(15)
C38A 0.093(18) 0.10(2) 0.085(17) 0.012(15) -0.002(14) 0.048(16)

loop_
_atom_type_symbol
_atom_type_description
_atom_type_scat_dispersion_real
_atom_type_scat_dispersion_imag
_atom_type_scat_source
C C 0.0033 0.0016 'International Tables Vol C Tables 4.2.6.8 and 6.1.1.4'
H H 0.0000 0.0000 'International Tables Vol C Tables 4.2.6.8 and 6.1.1.4'
O O 0.0106 0.0060 'International Tables Vol C Tables 4.2.6.8 and 6.1.1.4'
F F 0.0171 0.0103 'International Tables Vol C Tables 4.2.6.8 and 6.1.1.4'
P P 0.1023 0.0942 'International Tables Vol C Tables 4.2.6.8 and 6.1.1.4'
S S 0.1246 0.1234 'International Tables Vol C Tables 4.2.6.8 and 6.1.1.4'
Pt Pt -1.7033 8.3905 'International Tables Vol C Tables 4.2.6.8 and 6.1.1.4'

loop_
_geom_angle_atom_site_label_1
_geom_angle_atom_site_label_2
_geom_angle_atom_site_label_3
_geom_angle
O3S S1 O1S 112.0(8)
O3S S1 O2S 119.9(9)
O1S S1 O2S 124.7(9)
O3S S1 C1S 98.7(7)
O1S S1 C1S 94.7(8)
O2S S1 C1S 95.3(7)
F2 C1S F1 111.4(13)
F2 C1S F3 109.0(12)
F1 C1S F3 103.5(12)
F2 C1S S1 112.4(12)
F1 C1S S1 109.6(10)
F3 C1S S1 110.6(11)
O2X S1X O3X 119(2)
O2X S1X O1X 115(2)
O3X S1X O1X 112.0(19)
O2X S1X C1X 107(2)
O3X S1X C1X 102(2)
O1X S1X C1X 99(2)
F1X C1X F3X 110.8(18)
F1X C1X F2X 106.2(17)
F3X C1X F2X 105.9(17)
F1X C1X S1X 114.1(17)
F3X C1X S1X 111.4(16)
F2X C1X S1X 107.9(15)
O1Z C1Z C2Z 129(3)
O1Z C1Z C3Z 121(2)
C2Z C1Z C3Z 110(3)
F5 C2S F6 107.0(15)
F5 C2S F4 106.0(14)
F6 C2S F4 104.5(14)
F5 C2S S2 114.6(12)
F6 C2S S2 111.9(13)
F4 C2S S2 112.1(13)
O6S S2 O4S 118.3(13)
O6S S2 O5S 117.1(13)
O4S S2 O5S 115.3(12)
O6S S2 C2S 101.6(11)
O4S S2 C2S 100.9(11)
O5S S2 C2S 98.1(10)
F7 C3S F9 109.9(15)
F7 C3S F8 105.9(14)
F9 C3S F8 105.2(14)
F7 C3S S3 112.7(12)
F9 C3S S3 112.1(12)
F8 C3S S3 110.6(13)
O7S S3 O9S 120.6(14)
O7S S3 O8S 117.9(11)
O9S S3 O8S 113.5(11)
O7S S3 C3S 101.3(9)
O9S S3 C3S 99.6(8)
O8S S3 C3S 97.4(8)
C1 Pt1 P2 172.9(2)
C1 Pt1 P3 82.6(2)
P2 Pt1 P3 101.18(9)
C1 Pt1 P1 81.5(2)
P2 Pt1 P1 95.37(8)
P3 Pt1 P1 162.75(9)
C3 Pt2 P5 176.3(3)
C3 Pt2 P6 81.1(3)
P5 Pt2 P6 102.59(13)
C3 Pt2 P4 79.9(3)
P5 Pt2 P4 96.36(13)
P6 Pt2 P4 160.97(10)
C25 P1 C27 102.8(6)
C25 P1 C23 104.6(6)
C27 P1 C23 103.0(5)
C25 P1 Pt1 113.1(4)
C27 P1 Pt1 124.9(4)
C23 P1 Pt1 106.4(4)
C33 P2 C29 106.5(5)
C33 P2 C31 102.4(6)
C29 P2 C31 102.1(5)
C33 P2 Pt1 114.2(4)
C29 P2 Pt1 109.6(3)
C31 P2 Pt1 120.6(4)
C39 P3 C37 105.5(8)
C39 P3 C35 108.0(7)
C37 P3 C35 86.2(10)
C39 P3 C37A 96.3(13)
C37 P3 C37A 33.6(10)
C35 P3 C37A 119.6(11)
C39 P3 Pt1 124.0(4)
C37 P3 Pt1 116.7(7)
C35 P3 Pt1 109.8(5)
C37A P3 Pt1 99.3(11)
C43 P4 C45 103.9(6)
C43 P4 C41 107.0(6)
C45 P4 C41 101.7(6)
C43 P4 Pt2 108.7(5)
C45 P4 Pt2 124.5(4)
C41 P4 Pt2 109.8(4)
C51 P5 C47 104.4(9)
C51 P5 C49 101.0(8)
C47 P5 C49 104.6(7)
C51 P5 Pt2 120.3(6)
C47 P5 Pt2 110.7(6)
C49 P5 Pt2 114.2(4)
C55 P6 C57 106.9(7)
C55 P6 C53 102.5(6)
C57 P6 C53 99.3(7)
C55 P6 Pt2 124.4(5)
C57 P6 Pt2 111.0(5)
C53 P6 Pt2 109.8(4)
C2 C1 Pt1 172.3(8)
C1 C2 C5 177.2(9)
C4 C3 Pt2 174.9(9)
C3 C4 C12 174.0(10)
C6 C5 C22 120.6(8)
C6 C5 C2 118.7(8)
C22 C5 C2 120.6(8)
C5 C6 C7 122.8(8)
C5 C6 C11 119.7(8)
C7 C6 C11 117.5(9)
C8 C7 C6 123.0(10)
C7 C8 C9 119.7(10)
C10 C9 C8 119.6(10)
C9 C10 C11 122.5(9)
C12 C11 C10 122.3(8)
C12 C11 C6 119.9(8)
C10 C11 C6 117.6(8)
C11 C12 C13 120.4(8)
C11 C12 C4 120.2(9)
C13 C12 C4 119.3(8)
C14 C13 C12 122.1(8)
C14 C13 C22 118.3(9)
C12 C13 C22 119.6(8)
C15 C14 C13 123.1(9)
C14 C15 C16 123.5(10)
C14 C15 C20 118.6(9)
C16 C15 C20 117.8(10)
C17 C16 C15 121.2(13)
C16 C17 C18 122.3(13)
C19 C18 C17 118.7(13)
C18 C19 C20 121.1(11)
C21 C20 C19 122.6(9)
C21 C20 C15 118.5(9)
C19 C20 C15 118.8(9)
C22 C21 C20 122.8(8)
C21 C22 C5 121.9(8)
C21 C22 C13 118.7(8)
C5 C22 C13 119.4(8)
C24 C23 P1 111.2(8)
C26 C25 P1 113.7(9)
C28 C27 P1 117.7(8)
C30 C29 P2 112.7(7)
C32 C31 P2 114.0(8)
C34 C33 P2 113.2(10)
C36 C35 P3 112.9(10)
C40 C39 P3 117.5(8)
C42 C41 P4 114.8(9)
C44 C43 P4 111.8(10)
C46 C45 P4 114.8(9)
C48 C47 P5 109.6(11)
C50 C49 P5 112.9(11)
C52 C51 P5 117.0(15)
C54 C53 P6 112.9(9)
C56 C55 P6 115.1(10)
C58 C57 P6 114.3(14)
C38 C37 P3 107.9(14)
C38A C37A P3 115.3(17)

loop_
_geom_bond_atom_site_label_1
_geom_bond_atom_site_label_2
_geom_bond_distance
S1 O3S 1.431(10)
S1 O1S 1.449(10)
S1 O2S 1.473(11)
S1 C1S 1.736(16)
C1S F2 1.372(15)
C1S F1 1.412(15)
C1S F3 1.425(15)
S1X O2X 1.40(2)
S1X O3X 1.46(2)
S1X O1X 1.50(2)
S1X C1X 1.835(19)
C1X F1X 1.360(19)
C1X F3X 1.372(19)
C1X F2X 1.431(19)
C1Z O1Z 1.235(18)
C1Z C2Z 1.457(19)
C1Z C3Z 1.473(17)
C2S F5 1.298(16)
C2S F6 1.336(17)
C2S F4 1.341(16)
C2S S2 1.757(14)
S2 O6S 1.414(15)
S2 O4S 1.448(15)
S2 O5S 1.473(14)
C3S F7 1.308(16)
C3S F9 1.311(16)
C3S F8 1.353(17)
C3S S3 1.777(15)
S3 O7S 1.391(13)
S3 O9S 1.426(12)
S3 O8S 1.511(12)
Pt1 C1 2.012(8)
Pt1 P2 2.320(2)
Pt1 P3 2.326(3)
Pt1 P1 2.343(2)
Pt2 C3 1.999(9)
Pt2 P5 2.319(3)
Pt2 P6 2.338(3)
Pt2 P4 2.360(3)
P1 C25 1.813(12)
P1 C27 1.823(11)
P1 C23 1.834(11)
P2 C33 1.808(11)
P2 C29 1.821(9)
P2 C31 1.822(11)
P3 C39 1.762(10)
P3 C37 1.818(15)
P3 C35 1.819(18)
P3 C37A 1.856(18)
P4 C43 1.801(12)
P4 C45 1.825(13)
P4 C41 1.845(12)
P5 C51 1.776(15)
P5 C47 1.810(16)
P5 C49 1.855(15)
P6 C55 1.811(11)
P6 C57 1.815(15)
P6 C53 1.843(12)
C1 C2 1.202(12)
C2 C5 1.433(12)
C3 C4 1.215(13)
C4 C12 1.437(12)
C5 C6 1.400(13)
C5 C22 1.416(12)
C6 C7 1.420(13)
C6 C11 1.446(12)
C7 C8 1.360(15)
C8 C9 1.430(15)
C9 C10 1.351(14)
C10 C11 1.440(14)
C11 C12 1.392(13)
C12 C13 1.424(13)
C13 C14 1.401(13)
C13 C22 1.435(11)
C14 C15 1.381(14)
C15 C16 1.411(15)
C15 C20 1.441(14)
C16 C17 1.33(2)
C17 C18 1.42(2)
C18 C19 1.356(16)
C19 C20 1.425(14)
C20 C21 1.393(12)
C21 C22 1.391(12)
C23 C24 1.519(19)
C25 C26 1.458(17)
C27 C28 1.482(16)
C29 C30 1.519(15)
C31 C32 1.549(14)
C33 C34 1.497(17)
C35 C36 1.53(2)
C39 C40 1.528(16)
C41 C42 1.471(17)
C43 C44 1.52(2)
C45 C46 1.558(17)
C47 C48 1.59(2)
C49 C50 1.457(19)
C51 C52 1.54(2)
C53 C54 1.526(18)
C55 C56 1.54(2)
C57 C58 1.46(2)
C37 C38 1.555(18)
C37A C38A 1.487(18)
